data_7048261
loop_
_publ_author_name
'Chen, Peng Yun'
'Wu, Ming Ze'
'Liu, Zhong Yi'
'Tian, Li'
'Zhang, Yi Quan'

_publ_section_title
;
 Slow relaxation of the magnetization observed in mononuclear Ln-radical
 compounds with D<sub>4d</sub> geometry configurations.
;
_journal_issue 2
_journal_name_full 'Dalton transactions (Cambridge, England : 2003)'
_journal_page_first 558
_journal_page_last 565
_journal_paper_doi 10.1039/c8dt03809k
_journal_volume 48
_journal_year 2019
_chemical_formula_moiety '2(C25 H18 Dy F18 N4 O8)'
_chemical_formula_sum 'C50 H36 Dy2 F36 N8 O16'
_chemical_formula_weight 2013.87
_space_group_crystal_system monoclinic
_space_group_IT_number 14
_space_group_name_Hall '-P 2ybc'
_space_group_name_H-M_alt 'P 1 21/c 1'
_symmetry_space_group_name_Hall '-P 2ybc'
_symmetry_space_group_name_H-M 'P 1 21/c 1'
_atom_sites_solution_hydrogens geom
_atom_sites_solution_primary dual
_audit_block_doi 10.5517/ccdc.csd.cc2051py
_audit_creation_date 2018-04-16
_audit_creation_method
;
Olex2 1.2-beta
(compiled 2018.04.03 svn.r3497 for OlexSys, GUI svn.r5486)
;
_audit_update_record
;
2018-06-27 deposited with the CCDC.
2018-11-19 downloaded from the CCDC.
;
_cell_angle_alpha 90
_cell_angle_beta 108.210(6)
_cell_angle_gamma 90
_cell_formula_units_Z 4
_cell_length_a 22.3377(12)
_cell_length_b 17.6000(7)
_cell_length_c 18.5483(10)
_cell_measurement_reflns_used 7650
_cell_measurement_temperature 106.22(10)
_cell_measurement_theta_max 29.1170
_cell_measurement_theta_min 2.2280
_cell_volume 6926.9(6)
_computing_cell_refinement 'CrysAlisPro 1.171.39.32a (Rigaku OD, 2017)'
_computing_data_collection 'CrysAlisPro 1.171.39.32a (Rigaku OD, 2017)'
_computing_data_reduction 'CrysAlisPro 1.171.39.32a (Rigaku OD, 2017)'
_computing_molecular_graphics 'Olex2 (Dolomanov et al., 2009)'
_computing_publication_material 'Olex2 (Dolomanov et al., 2009)'
_computing_structure_refinement 'ShelXL (Sheldrick, 2015)'
_computing_structure_solution 'ShelXT (Sheldrick, 2015)'
_diffrn_ambient_environment N~2~
_diffrn_ambient_temperature 106.22(10)
_diffrn_detector 'CCD plate'
_diffrn_detector_area_resol_mean 5.2740
_diffrn_detector_type AtlasS2
_diffrn_measured_fraction_theta_full 1.000
_diffrn_measured_fraction_theta_max 1.000
_diffrn_measurement_details
;
List of Runs (angles in degrees, time in seconds):

  # Type    Start    End  Width  t~exp~   \w     \q     \k     \f   Frames
#--------------------------------------------------------------------------
  1  \w     66.00  98.00   1.00    4.44    --   11.08-178.00 -30.00   32
  2  \w    -81.00  14.00   1.00    4.44    --  -11.24 -57.00  30.00   95
  3  \w    -86.00  -7.00   1.00    4.44    --  -11.24 -38.00 120.00   79
;
_diffrn_measurement_device 'four-circle diffractometer'
_diffrn_measurement_device_type 'SuperNova, Dual, Cu at home/near, AtlasS2'
_diffrn_measurement_method '\w scans'
_diffrn_orient_matrix_type 'CrysAlisPro convention (1999,Acta A55,543-557)'
_diffrn_orient_matrix_UB_11 0.0332967000
_diffrn_orient_matrix_UB_12 -0.0030140000
_diffrn_orient_matrix_UB_13 0.0134752000
_diffrn_orient_matrix_UB_21 0.0000223000
_diffrn_orient_matrix_UB_22 -0.0124511000
_diffrn_orient_matrix_UB_23 -0.0363708000
_diffrn_orient_matrix_UB_31 0.0026220000
_diffrn_orient_matrix_UB_32 0.0382293000
_diffrn_orient_matrix_UB_33 -0.0107991000
_diffrn_radiation_monochromator mirror
_diffrn_radiation_probe x-ray
_diffrn_radiation_type MoK\a
_diffrn_radiation_wavelength 0.71073
_diffrn_reflns_av_R_equivalents 0.0597
_diffrn_reflns_av_unetI/netI 0.0729
_diffrn_reflns_Laue_measured_fraction_full 1.000
_diffrn_reflns_Laue_measured_fraction_max 1.000
_diffrn_reflns_limit_h_max 26
_diffrn_reflns_limit_h_min -26
_diffrn_reflns_limit_k_max 20
_diffrn_reflns_limit_k_min -20
_diffrn_reflns_limit_l_max 22
_diffrn_reflns_limit_l_min -17
_diffrn_reflns_number 32261
_diffrn_reflns_point_group_measured_fraction_full 1.000
_diffrn_reflns_point_group_measured_fraction_max 1.000
_diffrn_reflns_theta_full 25.008
_diffrn_reflns_theta_max 25.008
_diffrn_reflns_theta_min 2.071
_diffrn_source 'micro-focus sealed X-ray tube'
_diffrn_source_type 'SuperNova (Mo) X-ray Source'
_exptl_absorpt_coefficient_mu 2.306
_exptl_absorpt_correction_T_max 1.00000
_exptl_absorpt_correction_T_min 0.55097
_exptl_absorpt_correction_type multi-scan
_exptl_absorpt_process_details
;
CrysAlisPro 1.171.39.32a (Rigaku Oxford Diffraction, 2017)
Empirical absorption correction using spherical harmonics,
 implemented in SCALE3 ABSPACK scaling algorithm.
;
_exptl_crystal_colour black
_exptl_crystal_colour_primary black
_exptl_crystal_density_diffrn 1.931
_exptl_crystal_description block
_exptl_crystal_F_000 3904
_exptl_crystal_size_max 0.25
_exptl_crystal_size_mid 0.22
_exptl_crystal_size_min 0.2
_refine_diff_density_max 1.818
_refine_diff_density_min -1.861
_refine_diff_density_rms 0.154
_refine_ls_extinction_method none
_refine_ls_goodness_of_fit_ref 1.030
_refine_ls_hydrogen_treatment constr
_refine_ls_matrix_type full
_refine_ls_number_parameters 1027
_refine_ls_number_reflns 12211
_refine_ls_number_restraints 48
_refine_ls_restrained_S_all 1.036
_refine_ls_R_factor_all 0.0822
_refine_ls_R_factor_gt 0.0524
_refine_ls_shift/su_max 0.001
_refine_ls_shift/su_mean 0.000
_refine_ls_structure_factor_coef Fsqd
_refine_ls_weighting_details 'w=1/[\s^2^(Fo^2^)+(0.0519P)^2^+35.0816P] where P=(Fo^2^+2Fc^2^)/3'
_refine_ls_weighting_scheme calc
_refine_ls_wR_factor_gt 0.1201
_refine_ls_wR_factor_ref 0.1475
_reflns_Friedel_coverage 0.000
_reflns_number_gt 8348
_reflns_number_total 12211
_reflns_threshold_expression 'I > 2\s(I)'
_cod_data_source_file c8dt03809k2.cif
_cod_data_source_block a180328d
_cod_depositor_comments 'Adding full bibliography for 7048260--7048262.cif.'
_cod_original_cell_volume 6927.0(6)
_cod_database_code 7048261
_shelx_shelxl_version_number 2014/7
_shelx_space_group_comment
;
The symmetry employed for this shelxl refinement is uniquely defined
by the following loop, which should always be used as a source of
symmetry information in preference to the above space-group names.
They are only intended as comments.
;
_reflns_odcompleteness_completeness 99.95
_reflns_odcompleteness_iscentric 1
_reflns_odcompleteness_theta 26.32
_olex2_refinement_description
;
1. Fixed Uiso
 At 1.2 times of:
  All C(H) groups, All N(H) groups
 At 1.5 times of:
  All C(H,H,H) groups
2. Restrained distances
 F22A-C39 = F22-C39 = F23A-C39 = F23-C39 = F24A-C39 = F24-C39
 1.34 with sigma of 0.01
 F22-F23 \\sim F23-F24
 with sigma of 0.001
 F24-F22 \\sim F22-F23
 with sigma of 0.001
 F22A-F23A \\sim F23A-F24A
 with sigma of 0.001
 F24A-F22A \\sim F22A-F23A
 with sigma of 0.001
3. Uiso/Uaniso restraints and constraints
Uanis(F24) \\sim Ueq, Uanis(F24A) \\sim Ueq, Uanis(F23) \\sim Ueq, Uanis(F23A)
\\sim Ueq, Uanis(F22) \\sim Ueq, Uanis(F22A) \\sim Ueq: with sigma of 0.01 and
sigma for terminal atoms of 0.01
Uanis(F24) = Uanis(F24A)
Uanis(F22A) = Uanis(F22)
Uanis(F23A) = Uanis(F23)
4. Others
 Sof(F24A)=Sof(F22A)=Sof(F23A)=1-FVAR(1)
 Sof(F23)=Sof(F22)=Sof(F24)=FVAR(1)
5.a Aromatic/amide H refined with riding coordinates:
 C9(H9), C34(H34), N4(H4), N8(H8), C33(H33), C42(H42), C18(H18), C10(H10),
 C13(H13), C23(H23), C47(H47), C37(H37)
5.b Idealised Me refined as rotating group:
 C5(H5A,H5B,H5C), C30(H30A,H30B,H30C), C29(H29A,H29B,H29C), C31(H31A,H31B,
 H31C), C32(H32A,H32B,H32C), C6(H6A,H6B,H6C), C4(H4A,H4B,H4C), C7(H7A,H7B,H7C)
;
_olex2_submission_special_instructions 'No special instructions were received'
_oxdiff_exptl_absorpt_empirical_details
;
Empirical correction (ABSPACK) includes:
- Absorption correction using spherical harmonics
- Frame scaling
;
_oxdiff_exptl_absorpt_empirical_full_max 1.524
_oxdiff_exptl_absorpt_empirical_full_min 0.745

loop_
_space_group_symop_operation_xyz
'x, y, z'
'-x, y+1/2, -z+1/2'
'-x, -y, -z'
'x, -y-1/2, z-1/2'

loop_
_atom_site_label
_atom_site_type_symbol
_atom_site_fract_x
_atom_site_fract_y
_atom_site_fract_z
_atom_site_U_iso_or_equiv
_atom_site_adp_type
_atom_site_occupancy
_atom_site_site_symmetry_order
_atom_site_calc_flag
_atom_site_refinement_flags_posn
_atom_site_refinement_flags_adp
_atom_site_refinement_flags_occupancy
_atom_site_disorder_assembly
_atom_site_disorder_group
Dy1 Dy 0.25562(2) 0.91186(2) 0.63172(2) 0.01881(11) Uani 1 1 d . . . . .
Dy2 Dy 0.74439(2) 0.91585(2) 0.87301(2) 0.01835(11) Uani 1 1 d . . . . .
O4 O 0.2841(2) 0.8090(3) 0.7160(3) 0.0234(11) Uani 1 1 d . . . . .
O15 O 0.7120(2) 0.8105(3) 0.7944(3) 0.0234(11) Uani 1 1 d . . . . .
N5 N 0.8901(3) 0.9153(3) 0.8562(4) 0.0245(14) Uani 1 1 d . . . . .
N7 N 0.8037(3) 1.0355(3) 0.8697(3) 0.0260(15) Uani 1 1 d . . . . .
O6 O 0.1610(2) 0.8632(3) 0.6418(3) 0.0264(12) Uani 1 1 d . . . . .
C19 C 0.1095(3) 0.8925(4) 0.6374(4) 0.0263(17) Uani 1 1 d . . . . .
F23 F 0.7975(4) 0.6831(4) 1.0258(4) 0.059(2) Uani 0.657(6) 1 d D U P A 1
F28 F 0.6444(2) 1.1533(2) 0.8987(3) 0.0356(11) Uani 1 1 d . . . . .
F20 F 0.7765(2) 0.9633(3) 1.1833(3) 0.0439(12) Uani 1 1 d . . . . .
F16 F 0.2119(2) 0.6652(2) 0.4878(3) 0.0409(12) Uani 1 1 d . . . . .
O5 O 0.1960(2) 1.0168(3) 0.6509(3) 0.0262(12) Uani 1 1 d . . . . .
O14 O 0.6711(2) 1.0131(3) 0.8677(3) 0.0266(12) Uani 1 1 d . . . . .
F34 F 0.7745(2) 1.0268(3) 0.6583(3) 0.0531(14) Uani 1 1 d . . . . .
O13 O 0.6608(2) 0.8616(3) 0.9068(3) 0.0278(12) Uani 1 1 d . . . . .
C9 C 0.3260(5) 1.1540(4) 0.6008(5) 0.040(2) Uani 1 1 d . . . . .
H9 H 0.3174 1.2058 0.5983 0.048 Uiso 1 1 calc R . . . .
O9 O 0.8341(2) 0.8876(3) 0.8400(3) 0.0297(12) Uani 1 1 d . . . . .
F19 F 0.7317(2) 1.0442(3) 1.0965(3) 0.0393(11) Uani 1 1 d . . . . .
F35 F 0.7264(3) 0.9521(3) 0.5672(3) 0.0568(15) Uani 1 1 d . . . . .
O1 O 0.3527(3) 0.8785(3) 0.6258(3) 0.0344(14) Uani 1 1 d . . . . .
C43 C 0.6278(4) 1.0201(4) 0.8962(4) 0.0247(17) Uani 1 1 d . . . . .
C5 C 0.4360(4) 0.8226(5) 0.5429(5) 0.037(2) Uani 1 1 d . . . . .
H5A H 0.3977 0.7950 0.5374 0.056 Uiso 1 1 calc GR . . . .
H5B H 0.4676 0.7884 0.5369 0.056 Uiso 1 1 calc GR . . . .
H5C H 0.4282 0.8615 0.5048 0.056 Uiso 1 1 calc GR . . . .
N1 N 0.4054(3) 0.9092(3) 0.6246(3) 0.0243(14) Uani 1 1 d . . . . .
C30 C 0.9314(4) 0.8115(5) 0.7973(5) 0.036(2) Uani 1 1 d . . . . .
H30A H 0.8975 0.7781 0.7976 0.053 Uiso 1 1 calc GR . . . .
H30B H 0.9682 0.7821 0.7997 0.053 Uiso 1 1 calc GR . . . .
H30C H 0.9194 0.8410 0.7514 0.053 Uiso 1 1 calc GR . . . .
F12 F 0.0715(2) 0.7893(3) 0.6934(3) 0.0487(13) Uani 1 1 d . . . . .
O16 O 0.7135(2) 0.9591(3) 0.7489(3) 0.0276(12) Uani 1 1 d . . . . .
F6 F 0.3473(3) 0.6721(2) 0.7512(3) 0.0446(13) Uani 1 1 d . . . . .
O3 O 0.3160(2) 0.9589(3) 0.7484(3) 0.0254(12) Uani 1 1 d . . . . .
F2 F 0.4401(2) 0.9610(3) 0.9177(3) 0.0420(12) Uani 1 1 d . . . . .
F7 F 0.1560(3) 1.1555(3) 0.6325(4) 0.0695(19) Uani 1 1 d . . . . .
O11 O 0.7672(2) 0.9675(3) 0.9945(3) 0.0294(12) Uani 1 1 d . . . . .
C26 C 0.9050(3) 0.9876(4) 0.8698(4) 0.0252(17) Uani 1 1 d . . . . .
F25 F 0.6113(2) 0.7712(2) 0.9892(3) 0.0371(11) Uani 1 1 d . . . . .
C4CA C 0.8623(4) 1.0496(4) 0.8669(4) 0.0256(17) Uani 1 1 d . . . . .
C29 C 0.9527(4) 0.8187(4) 0.9379(5) 0.034(2) Uani 1 1 d . . . . .
H29A H 0.9622 0.8526 0.9804 0.051 Uiso 1 1 calc GR . . . .
H29B H 0.9862 0.7824 0.9453 0.051 Uiso 1 1 calc GR . . . .
H29C H 0.9140 0.7925 0.9332 0.051 Uiso 1 1 calc GR . . . .
O7 O 0.1871(2) 0.9522(3) 0.5147(3) 0.0290(12) Uani 1 1 d . . . . .
F18 F 0.1880(3) 0.7105(3) 0.3751(3) 0.0505(14) Uani 1 1 d . . . . .
F22 F 0.8490(4) 0.7285(4) 1.1334(4) 0.055(2) Uani 0.657(6) 1 d D U P A 1
C17 C 0.1394(4) 1.0244(4) 0.6446(4) 0.0278(18) Uani 1 1 d . . . . .
C34 C 0.8151(4) 1.1600(4) 0.8547(5) 0.033(2) Uani 1 1 d . . . . .
H34 H 0.8055 1.2115 0.8487 0.039 Uiso 1 1 calc R . . . .
O12 O 0.7953(3) 0.8218(3) 0.9595(3) 0.0317(13) Uani 1 1 d . . . . .
F21 F 0.8326(2) 1.0413(3) 1.1430(3) 0.0465(13) Uani 1 1 d . . . . .
O8 O 0.2408(2) 0.8097(3) 0.5460(3) 0.0286(12) Uani 1 1 d . . . . .
F30 F 0.5585(2) 1.1107(3) 0.8223(3) 0.0498(14) Uani 1 1 d . . . . .
F36 F 0.6747(3) 1.0333(3) 0.6101(3) 0.0498(14) Uani 1 1 d . . . . .
F1 F 0.3717(2) 1.0472(2) 0.8704(3) 0.0440(13) Uani 1 1 d . . . . .
F3 F 0.4394(3) 1.0171(3) 0.8152(3) 0.0606(16) Uani 1 1 d . . . . .
F27 F 0.5453(2) 0.8567(2) 0.9964(3) 0.0452(13) Uani 1 1 d . . . . .
F31 F 0.7213(3) 0.6666(3) 0.7503(3) 0.0650(18) Uani 1 1 d . . . . .
N4 N 0.2849(3) 1.0971(3) 0.6018(4) 0.0317(16) Uani 1 1 d . . . . .
H4 H 0.2462 1.1044 0.5991 0.038 Uiso 1 1 calc R . . . .
F26 F 0.5351(2) 0.7997(3) 0.8906(3) 0.0475(13) Uani 1 1 d . . . . .
C24 C 0.2103(4) 0.7993(4) 0.4775(4) 0.0270(18) Uani 1 1 d . . . . .
F17 F 0.2832(2) 0.7171(3) 0.4488(3) 0.0462(13) Uani 1 1 d . . . . .
F14 F 0.1251(2) 1.0403(3) 0.3954(3) 0.0524(14) Uani 1 1 d . . . . .
C2 C 0.4587(4) 0.8586(4) 0.6210(4) 0.0267(17) Uani 1 1 d . . . . .
F10 F 0.0010(2) 0.8637(3) 0.6246(4) 0.0622(17) Uani 1 1 d . . . . .
F33 F 0.6972(3) 0.7001(3) 0.6346(3) 0.0484(13) Uani 1 1 d . . . . .
F11 F 0.0510(2) 0.7871(3) 0.5729(3) 0.0528(14) Uani 1 1 d . . . . .
C28 C 0.9995(4) 0.9239(4) 0.8725(4) 0.0281(18) Uani 1 1 d . . . . .
N8 N 0.7762(3) 1.1041(3) 0.8624(3) 0.0247(14) Uani 1 1 d . . . . .
H8 H 0.7382 1.1116 0.8626 0.030 Uiso 1 1 calc R . . . .
N3 N 0.3119(3) 1.0283(3) 0.6076(4) 0.0277(15) Uani 1 1 d . . . . .
F4 F 0.3815(3) 0.7060(3) 0.8687(3) 0.0638(17) Uani 1 1 d . . . . .
N2 N 0.4753(3) 0.9903(4) 0.6133(4) 0.0363(17) Uani 1 1 d . . . . .
C44 C 0.6001(4) 1.1009(4) 0.8906(5) 0.037(2) Uani 1 1 d . . . . .
F5 F 0.2831(3) 0.6890(3) 0.8142(3) 0.0536(15) Uani 1 1 d . . . . .
F29 F 0.5706(3) 1.1143(3) 0.9412(4) 0.0696(19) Uani 1 1 d . . . . .
C36 C 0.7841(3) 0.9406(4) 1.0599(4) 0.0269(17) Uani 1 1 d . . . . .
C3 C 0.5127(4) 0.9189(4) 0.6334(5) 0.0315(19) Uani 1 1 d . . . . .
O2 O 0.5005(3) 1.0530(3) 0.6039(4) 0.0485(16) Uani 1 1 d . . . . .
C27 C 0.9459(3) 0.8642(4) 0.8652(4) 0.0268(17) Uani 1 1 d . . . . .
C33 C 0.8711(4) 1.1272(4) 0.8573(4) 0.0307(19) Uani 1 1 d . . . . .
H33 H 0.9071 1.1511 0.8536 0.037 Uiso 1 1 calc R . . . .
O10 O 0.9987(3) 1.0574(3) 0.9064(4) 0.0545(18) Uani 1 1 d . . . . .
C22 C 0.1582(4) 0.9212(4) 0.4533(4) 0.0306(19) Uani 1 1 d . . . . .
C46 C 0.7073(3) 0.7984(4) 0.7263(4) 0.0242(17) Uani 1 1 d . . . . .
F32 F 0.6290(3) 0.7060(3) 0.6926(4) 0.074(2) Uani 1 1 d . . . . .
F8 F 0.0614(3) 1.1195(3) 0.5981(4) 0.0693(19) Uani 1 1 d . . . . .
N6 N 0.9686(3) 0.9953(4) 0.8876(4) 0.0363(17) Uani 1 1 d . . . . .
F15 F 0.0857(3) 0.9438(3) 0.3302(3) 0.089(2) Uani 1 1 d . . . . .
C14 C 0.3263(4) 0.7992(4) 0.7778(4) 0.0249(17) Uani 1 1 d . . . . .
C1 C 0.4150(3) 0.9821(4) 0.6146(4) 0.0234(16) Uani 1 1 d . . . . .
C8 C 0.3705(4) 1.0422(4) 0.6078(4) 0.0263(17) Uani 1 1 d . . . . .
C11 C 0.4026(4) 0.9894(4) 0.8532(4) 0.0304(19) Uani 1 1 d . . . . .
C12 C 0.3566(4) 0.9310(4) 0.8036(4) 0.0274(17) Uani 1 1 d . . . . .
C42 C 0.5999(4) 0.9637(4) 0.9287(4) 0.0288(18) Uani 1 1 d . . . . .
H42 H 0.5695 0.9774 0.9509 0.035 Uiso 1 1 calc R . . . .
C18 C 0.0938(4) 0.9685(4) 0.6368(5) 0.0314(19) Uani 1 1 d . . . . .
H18 H 0.0524 0.9824 0.6311 0.038 Uiso 1 1 calc R . . . .
C40 C 0.5769(4) 0.8287(4) 0.9523(4) 0.0265(18) Uani 1 1 d . . . . .
F13 F 0.0586(3) 0.9728(4) 0.4269(4) 0.096(3) Uani 1 1 d . . . . .
C41 C 0.6169(4) 0.8881(4) 0.9284(4) 0.0257(17) Uani 1 1 d . . . . .
F9 F 0.1124(4) 1.1237(3) 0.7144(4) 0.094(3) Uani 1 1 d . . . . .
C35 C 0.7807(4) 0.9976(4) 1.1212(4) 0.0312(18) Uani 1 1 d . . . . .
C10 C 0.3806(4) 1.1215(4) 0.6042(5) 0.036(2) Uani 1 1 d . . . . .
H10 H 0.4176 1.1457 0.6042 0.043 Uiso 1 1 calc R . . . .
C13 C 0.3658(4) 0.8542(4) 0.8225(4) 0.0294(18) Uani 1 1 d . . . . .
H13 H 0.3986 0.8397 0.8652 0.035 Uiso 1 1 calc R . . . .
C15 C 0.3359(5) 0.7162(4) 0.8038(5) 0.038(2) Uani 1 1 d . . . . .
C23 C 0.1682(4) 0.8483(4) 0.4303(5) 0.036(2) Uani 1 1 d . . . . .
H23 H 0.1457 0.8324 0.3815 0.043 Uiso 1 1 calc R . . . .
C48 C 0.7167(3) 0.9281(4) 0.6896(4) 0.0260(17) Uani 1 1 d . . . . .
C31 C 1.0592(4) 0.9105(5) 0.9384(5) 0.044(2) Uani 1 1 d . . . . .
H31A H 1.0485 0.9033 0.9842 0.067 Uiso 1 1 calc GR . . . .
H31B H 1.0865 0.9537 0.9440 0.067 Uiso 1 1 calc GR . . . .
H31C H 1.0803 0.8660 0.9286 0.067 Uiso 1 1 calc GR . . . .
C32 C 1.0150(4) 0.9381(5) 0.7996(4) 0.035(2) Uani 1 1 d . . . . .
H32A H 1.0375 0.8952 0.7890 0.053 Uiso 1 1 calc GR . . . .
H32B H 1.0407 0.9828 0.8052 0.053 Uiso 1 1 calc GR . . . .
H32C H 0.9767 0.9451 0.7585 0.053 Uiso 1 1 calc GR . . . .
C47 C 0.7141(4) 0.8510(4) 0.6741(4) 0.0306(18) Uani 1 1 d . . . . .
H47 H 0.7170 0.8343 0.6277 0.037 Uiso 1 1 calc R . . . .
C6 C 0.5525(4) 0.9080(5) 0.5802(5) 0.046(2) Uani 1 1 d . . . . .
H6A H 0.5774 0.8627 0.5942 0.069 Uiso 1 1 calc GR . . . .
H6B H 0.5798 0.9510 0.5842 0.069 Uiso 1 1 calc GR . . . .
H6C H 0.5252 0.9035 0.5289 0.069 Uiso 1 1 calc GR . . . .
C38 C 0.8117(4) 0.8151(4) 1.0285(5) 0.0301(19) Uani 1 1 d . . . . .
C4 C 0.4697(4) 0.7983(4) 0.6826(5) 0.037(2) Uani 1 1 d . . . . .
H4A H 0.4326 0.7676 0.6735 0.055 Uiso 1 1 calc GR . . . .
H4B H 0.4788 0.8225 0.7313 0.055 Uiso 1 1 calc GR . . . .
H4C H 0.5047 0.7669 0.6820 0.055 Uiso 1 1 calc GR . . . .
C37 C 0.8078(4) 0.8688(4) 1.0825(4) 0.0325(19) Uani 1 1 d . . . . .
H37 H 0.8212 0.8561 1.1337 0.039 Uiso 1 1 calc R . . . .
C7 C 0.5535(4) 0.9277(5) 0.7142(5) 0.044(2) Uani 1 1 d . . . . .
H7A H 0.5273 0.9325 0.7464 0.067 Uiso 1 1 calc GR . . . .
H7B H 0.5791 0.9723 0.7189 0.067 Uiso 1 1 calc GR . . . .
H7C H 0.5801 0.8838 0.7291 0.067 Uiso 1 1 calc GR . . . .
C16 C 0.1170(4) 1.1070(4) 0.6471(5) 0.034(2) Uani 1 1 d . . . . .
C39 C 0.8398(3) 0.7391(4) 1.0593(4) 0.037(2) Uani 1 1 d D . . . .
C20 C 0.0572(4) 0.8338(5) 0.6319(6) 0.041(2) Uani 1 1 d . . . . .
C25 C 0.2232(4) 0.7217(4) 0.4464(5) 0.038(2) Uani 1 1 d . . . . .
C49 C 0.7233(4) 0.9858(5) 0.6292(5) 0.039(2) Uani 1 1 d . . . . .
C21 C 0.1069(5) 0.9699(5) 0.4003(6) 0.050(3) Uani 1 1 d . . . . .
F24 F 0.8910(3) 0.7229(5) 1.0455(5) 0.065(2) Uani 0.657(6) 1 d D U P A 1
C45 C 0.6883(4) 0.7174(4) 0.7003(5) 0.038(2) Uani 1 1 d . . . . .
F24A F 0.8406(7) 0.6880(7) 1.0068(7) 0.065(2) Uani 0.343(6) 1 d D U P A 2
F22A F 0.9030(5) 0.7503(8) 1.0968(7) 0.055(2) Uani 0.343(6) 1 d D U P A 2
F23A F 0.8191(6) 0.7046(8) 1.1090(7) 0.059(2) Uani 0.343(6) 1 d D U P A 2

loop_
_atom_site_aniso_label
_atom_site_aniso_U_11
_atom_site_aniso_U_22
_atom_site_aniso_U_33
_atom_site_aniso_U_23
_atom_site_aniso_U_13
_atom_site_aniso_U_12
Dy1 0.0218(2) 0.01335(18) 0.0202(2) 0.00074(13) 0.00502(15) 0.00170(13)
Dy2 0.0225(2) 0.01289(18) 0.0195(2) 0.00092(13) 0.00638(15) 0.00096(13)
O4 0.028(3) 0.017(2) 0.024(3) 0.003(2) 0.006(2) 0.001(2)
O15 0.027(3) 0.017(2) 0.025(3) -0.004(2) 0.006(2) -0.001(2)
N5 0.027(4) 0.019(3) 0.030(4) 0.004(3) 0.013(3) 0.005(3)
N7 0.031(4) 0.017(3) 0.027(4) 0.005(3) 0.005(3) 0.004(3)
O6 0.026(3) 0.020(3) 0.037(3) 0.003(2) 0.014(2) 0.004(2)
C19 0.020(4) 0.029(4) 0.029(4) -0.002(3) 0.006(3) 0.000(3)
F23 0.068(5) 0.031(3) 0.066(4) 0.021(3) 0.004(4) 0.004(3)
F28 0.044(3) 0.017(2) 0.046(3) -0.0026(19) 0.013(2) -0.001(2)
F20 0.066(4) 0.039(3) 0.035(3) -0.001(2) 0.028(3) 0.004(2)
F16 0.068(4) 0.019(2) 0.040(3) -0.0011(19) 0.024(3) -0.010(2)
O5 0.026(3) 0.018(3) 0.033(3) 0.000(2) 0.006(2) 0.003(2)
O14 0.030(3) 0.021(3) 0.032(3) 0.004(2) 0.014(2) 0.004(2)
F34 0.054(3) 0.062(4) 0.044(3) 0.007(3) 0.017(3) -0.026(3)
O13 0.034(3) 0.019(3) 0.036(3) -0.003(2) 0.019(3) 0.001(2)
C9 0.074(7) 0.009(4) 0.041(5) 0.002(3) 0.025(5) 0.005(4)
O9 0.021(3) 0.021(3) 0.046(3) -0.003(2) 0.010(3) -0.007(2)
F19 0.043(3) 0.035(3) 0.043(3) -0.003(2) 0.019(2) 0.007(2)
F35 0.097(5) 0.046(3) 0.033(3) -0.004(2) 0.029(3) -0.012(3)
O1 0.034(3) 0.017(3) 0.059(4) 0.005(2) 0.023(3) -0.001(2)
C43 0.035(5) 0.020(4) 0.019(4) 0.002(3) 0.009(3) 0.008(3)
C5 0.037(5) 0.039(5) 0.034(5) -0.011(4) 0.007(4) 0.009(4)
N1 0.027(4) 0.018(3) 0.028(4) -0.002(3) 0.008(3) -0.004(3)
C30 0.032(5) 0.032(4) 0.042(5) -0.015(4) 0.010(4) -0.002(4)
F12 0.051(3) 0.028(3) 0.076(4) 0.005(3) 0.032(3) -0.005(2)
O16 0.036(3) 0.022(3) 0.025(3) -0.002(2) 0.009(2) 0.002(2)
F6 0.075(4) 0.027(3) 0.037(3) 0.003(2) 0.024(3) 0.021(2)
O3 0.037(3) 0.016(2) 0.018(3) -0.001(2) 0.002(2) 0.000(2)
F2 0.040(3) 0.039(3) 0.033(3) -0.001(2) -0.008(2) 0.000(2)
F7 0.058(4) 0.018(3) 0.137(6) 0.005(3) 0.037(4) 0.007(2)
O11 0.037(3) 0.024(3) 0.027(3) 0.003(2) 0.009(3) 0.001(2)
C26 0.020(4) 0.026(4) 0.029(4) -0.002(3) 0.007(3) -0.001(3)
F25 0.046(3) 0.024(2) 0.046(3) 0.011(2) 0.021(2) 0.004(2)
C4CA 0.026(4) 0.025(4) 0.024(4) 0.001(3) 0.007(3) -0.002(3)
C29 0.025(4) 0.031(4) 0.038(5) 0.011(4) -0.001(4) 0.005(3)
O7 0.034(3) 0.024(3) 0.026(3) 0.005(2) 0.006(2) 0.007(2)
F18 0.085(4) 0.030(3) 0.024(3) -0.010(2) 0.001(3) 0.001(2)
F22 0.076(5) 0.033(4) 0.048(4) 0.009(3) 0.009(3) 0.011(3)
C17 0.033(5) 0.028(4) 0.023(4) 0.000(3) 0.009(4) 0.006(4)
C34 0.054(6) 0.008(4) 0.036(5) 0.001(3) 0.013(4) 0.000(4)
O12 0.046(4) 0.023(3) 0.023(3) 0.008(2) 0.006(3) 0.006(2)
F21 0.051(3) 0.046(3) 0.045(3) -0.018(2) 0.019(3) -0.012(2)
O8 0.037(3) 0.020(3) 0.025(3) -0.001(2) 0.005(3) 0.000(2)
F30 0.036(3) 0.027(3) 0.076(4) 0.015(2) 0.002(3) 0.006(2)
F36 0.064(4) 0.032(3) 0.050(3) 0.017(2) 0.014(3) 0.001(2)
F1 0.045(3) 0.026(2) 0.052(3) -0.012(2) 0.002(2) -0.002(2)
F3 0.060(4) 0.080(4) 0.044(3) -0.006(3) 0.020(3) -0.040(3)
F27 0.062(3) 0.025(2) 0.064(4) 0.000(2) 0.042(3) -0.001(2)
F31 0.113(5) 0.021(3) 0.048(3) -0.001(2) 0.007(3) 0.015(3)
N4 0.050(4) 0.019(3) 0.031(4) 0.005(3) 0.020(3) 0.008(3)
F26 0.051(3) 0.048(3) 0.036(3) 0.000(2) 0.002(2) -0.021(2)
C24 0.039(5) 0.021(4) 0.024(4) -0.001(3) 0.015(4) -0.008(3)
F17 0.054(3) 0.037(3) 0.055(3) -0.004(2) 0.027(3) 0.005(2)
F14 0.060(3) 0.028(3) 0.057(3) 0.012(2) 0.001(3) 0.007(2)
C2 0.032(5) 0.027(4) 0.026(4) -0.007(3) 0.014(4) -0.003(3)
F10 0.027(3) 0.032(3) 0.125(5) -0.013(3) 0.020(3) -0.002(2)
F33 0.080(4) 0.029(3) 0.041(3) -0.016(2) 0.027(3) -0.002(2)
F11 0.050(3) 0.039(3) 0.065(4) -0.026(3) 0.012(3) -0.010(2)
C28 0.038(5) 0.023(4) 0.026(4) 0.003(3) 0.014(4) 0.009(3)
N8 0.041(4) 0.023(3) 0.008(3) 0.002(2) 0.004(3) 0.007(3)
N3 0.035(4) 0.017(3) 0.033(4) -0.002(3) 0.014(3) 0.002(3)
F4 0.095(4) 0.030(3) 0.040(3) 0.010(2) -0.016(3) 0.012(3)
N2 0.037(4) 0.030(4) 0.043(4) 0.000(3) 0.013(3) -0.004(3)
C44 0.050(6) 0.022(4) 0.042(6) 0.001(4) 0.022(5) 0.007(4)
F5 0.087(4) 0.022(3) 0.063(4) 0.010(2) 0.038(3) 0.000(3)
F29 0.112(5) 0.026(3) 0.106(5) 0.019(3) 0.085(4) 0.024(3)
C36 0.024(4) 0.027(4) 0.031(5) -0.002(3) 0.009(3) -0.006(3)
C3 0.028(4) 0.029(4) 0.034(5) 0.000(3) 0.004(4) -0.006(3)
O2 0.045(4) 0.027(3) 0.074(5) 0.007(3) 0.018(3) -0.009(3)
C27 0.022(4) 0.028(4) 0.032(5) 0.002(3) 0.010(3) 0.009(3)
C33 0.042(5) 0.020(4) 0.033(5) -0.001(3) 0.016(4) -0.005(4)
O10 0.035(4) 0.037(4) 0.093(5) -0.018(3) 0.021(4) -0.013(3)
C22 0.032(5) 0.030(4) 0.027(5) 0.005(3) 0.006(4) 0.000(3)
C46 0.025(4) 0.022(4) 0.027(4) -0.002(3) 0.010(3) 0.001(3)
F32 0.060(4) 0.040(3) 0.131(6) -0.041(3) 0.044(4) -0.018(3)
F8 0.045(3) 0.027(3) 0.115(5) 0.012(3) -0.004(3) 0.009(2)
N6 0.037(4) 0.026(4) 0.050(5) -0.004(3) 0.020(3) -0.004(3)
F15 0.117(6) 0.048(4) 0.054(4) 0.002(3) -0.045(4) 0.018(3)
C14 0.036(5) 0.021(4) 0.020(4) 0.007(3) 0.013(4) 0.009(3)
C1 0.026(4) 0.018(4) 0.025(4) 0.001(3) 0.006(3) -0.002(3)
C8 0.033(5) 0.025(4) 0.023(4) 0.006(3) 0.011(3) -0.003(3)
C11 0.042(5) 0.027(4) 0.019(4) 0.002(3) 0.005(4) -0.005(4)
C12 0.027(4) 0.035(4) 0.025(4) -0.002(3) 0.015(4) -0.002(3)
C42 0.040(5) 0.025(4) 0.029(4) 0.004(3) 0.022(4) 0.002(3)
C18 0.026(4) 0.022(4) 0.045(5) 0.000(3) 0.010(4) 0.004(3)
C40 0.032(5) 0.023(4) 0.023(4) 0.003(3) 0.005(4) 0.004(3)
F13 0.039(4) 0.121(6) 0.125(6) 0.067(5) 0.022(4) 0.030(4)
C41 0.030(4) 0.020(4) 0.024(4) 0.005(3) 0.005(3) 0.002(3)
F9 0.177(8) 0.049(4) 0.067(4) -0.003(3) 0.052(5) 0.057(4)
C35 0.030(5) 0.032(4) 0.030(5) -0.003(4) 0.008(4) -0.007(4)
C10 0.052(6) 0.020(4) 0.038(5) -0.002(4) 0.017(4) -0.015(4)
C13 0.044(5) 0.027(4) 0.017(4) 0.005(3) 0.008(4) 0.006(4)
C15 0.062(6) 0.024(4) 0.026(5) 0.010(4) 0.011(4) 0.009(4)
C23 0.041(5) 0.029(4) 0.028(5) -0.001(3) -0.004(4) -0.004(4)
C48 0.025(4) 0.024(4) 0.029(4) 0.000(3) 0.008(3) 0.003(3)
C31 0.036(5) 0.058(6) 0.036(5) 0.008(4) 0.007(4) 0.001(4)
C32 0.040(5) 0.036(5) 0.033(5) 0.009(4) 0.016(4) 0.000(4)
C47 0.040(5) 0.029(4) 0.026(4) 0.001(3) 0.015(4) 0.005(4)
C6 0.035(5) 0.051(6) 0.060(7) 0.011(5) 0.025(5) 0.000(4)
C38 0.034(5) 0.021(4) 0.035(5) 0.011(4) 0.009(4) 0.004(3)
C4 0.034(5) 0.026(4) 0.046(5) 0.007(4) 0.005(4) -0.003(4)
C37 0.044(5) 0.029(4) 0.022(4) 0.011(3) 0.008(4) 0.004(4)
C7 0.035(5) 0.041(5) 0.046(6) -0.006(4) -0.003(4) -0.005(4)
C16 0.042(5) 0.018(4) 0.042(5) -0.001(4) 0.014(4) 0.000(4)
C39 0.061(6) 0.022(4) 0.034(5) 0.010(4) 0.023(4) 0.015(4)
C20 0.025(5) 0.036(5) 0.060(7) -0.012(5) 0.011(4) 0.007(4)
C25 0.054(6) 0.019(4) 0.035(5) -0.002(3) 0.005(4) -0.002(4)
C49 0.051(6) 0.038(5) 0.029(5) -0.003(4) 0.013(4) -0.010(4)
C21 0.042(6) 0.046(6) 0.055(7) 0.021(5) 0.005(5) 0.007(4)
F24 0.072(5) 0.054(4) 0.078(5) 0.030(4) 0.034(4) 0.039(4)
C45 0.055(6) 0.026(4) 0.029(5) 0.001(4) 0.007(4) 0.007(4)
F24A 0.072(5) 0.054(4) 0.078(5) 0.030(4) 0.034(4) 0.039(4)
F22A 0.076(5) 0.033(4) 0.048(4) 0.009(3) 0.009(3) 0.011(3)
F23A 0.068(5) 0.031(3) 0.066(4) 0.021(3) 0.004(4) 0.004(3)

loop_
_atom_type_symbol
_atom_type_description
_atom_type_scat_dispersion_real
_atom_type_scat_dispersion_imag
_atom_type_scat_source
C C 0.0033 0.0016 'International Tables Vol C Tables 4.2.6.8 and 6.1.1.4'
H H 0.0000 0.0000 'International Tables Vol C Tables 4.2.6.8 and 6.1.1.4'
Dy Dy -0.1892 4.4098 'International Tables Vol C Tables 4.2.6.8 and 6.1.1.4'
F F 0.0171 0.0103 'International Tables Vol C Tables 4.2.6.8 and 6.1.1.4'
N N 0.0061 0.0033 'International Tables Vol C Tables 4.2.6.8 and 6.1.1.4'
O O 0.0106 0.0060 'International Tables Vol C Tables 4.2.6.8 and 6.1.1.4'

loop_
_geom_angle_atom_site_label_1
_geom_angle_atom_site_label_2
_geom_angle_atom_site_label_3
_geom_angle
O4 Dy1 O5 123.36(17)
O4 Dy1 O8 79.19(17)
O4 Dy1 N3 134.43(19)
O6 Dy1 O4 74.24(17)
O6 Dy1 O5 73.09(17)
O6 Dy1 O7 80.78(18)
O6 Dy1 O8 80.48(18)
O6 Dy1 N3 145.69(18)
O5 Dy1 N3 74.20(19)
O1 Dy1 O4 76.66(18)
O1 Dy1 O6 143.56(17)
O1 Dy1 O5 142.72(17)
O1 Dy1 O3 81.55(19)
O1 Dy1 O7 112.92(19)
O1 Dy1 O8 72.88(19)
O1 Dy1 N3 70.48(19)
O3 Dy1 O4 72.28(16)
O3 Dy1 O6 109.42(18)
O3 Dy1 O5 76.76(17)
O3 Dy1 O7 141.13(17)
O3 Dy1 O8 145.31(17)
O3 Dy1 N3 72.42(19)
O7 Dy1 O4 144.55(17)
O7 Dy1 O5 70.54(17)
O7 Dy1 O8 72.11(17)
O7 Dy1 N3 78.83(19)
O8 Dy1 O5 136.91(17)
O8 Dy1 N3 118.31(19)
O15 Dy2 N7 135.97(19)
O15 Dy2 O14 118.54(17)
O15 Dy2 O13 74.11(17)
O15 Dy2 O11 147.76(17)
O15 Dy2 O12 81.70(18)
O14 Dy2 N7 75.66(19)
O14 Dy2 O13 72.88(17)
O13 Dy2 N7 145.10(19)
O9 Dy2 O15 77.87(17)
O9 Dy2 N7 70.53(18)
O9 Dy2 O14 142.31(17)
O9 Dy2 O13 143.69(17)
O9 Dy2 O11 113.03(18)
O9 Dy2 O12 75.85(19)
O16 Dy2 O15 72.64(17)
O16 Dy2 N7 72.20(18)
O16 Dy2 O14 74.45(17)
O16 Dy2 O13 112.57(18)
O16 Dy2 O9 79.73(18)
O16 Dy2 O11 137.66(17)
O16 Dy2 O12 147.67(18)
O11 Dy2 N7 74.77(19)
O11 Dy2 O14 72.27(17)
O11 Dy2 O13 81.56(18)
O11 Dy2 O12 72.56(17)
O12 Dy2 N7 117.75(19)
O12 Dy2 O14 136.66(18)
O12 Dy2 O13 77.64(19)
C14 O4 Dy1 133.5(5)
C46 O15 Dy2 132.7(5)
O9 N5 C26 125.3(6)
O9 N5 C27 120.7(6)
C26 N5 C27 113.9(6)
C4CA N7 Dy2 133.1(5)
N8 N7 Dy2 122.1(5)
N8 N7 C4CA 104.4(6)
C19 O6 Dy1 133.2(5)
O6 C19 C18 129.0(7)
O6 C19 C20 113.2(7)
C18 C19 C20 117.7(7)
C17 O5 Dy1 132.5(5)
C43 O14 Dy2 132.8(4)
C41 O13 Dy2 134.2(5)
N4 C9 H9 126.4
C10 C9 H9 126.4
C10 C9 N4 107.1(7)
N5 O9 Dy2 135.4(4)
N1 O1 Dy1 140.4(4)
O14 C43 C44 114.3(7)
O14 C43 C42 128.2(7)
C42 C43 C44 117.4(7)
H5A C5 H5B 109.5
H5A C5 H5C 109.5
H5B C5 H5C 109.5
C2 C5 H5A 109.5
C2 C5 H5B 109.5
C2 C5 H5C 109.5
O1 N1 C2 119.1(5)
O1 N1 C1 126.4(6)
C1 N1 C2 113.7(6)
H30A C30 H30B 109.5
H30A C30 H30C 109.5
H30B C30 H30C 109.5
C27 C30 H30A 109.5
C27 C30 H30B 109.5
C27 C30 H30C 109.5
C48 O16 Dy2 130.6(5)
C12 O3 Dy1 133.8(5)
C36 O11 Dy2 134.5(5)
N5 C26 C4CA 126.8(7)
N5 C26 N6 108.9(6)
N6 C26 C4CA 124.3(7)
N7 C4CA C26 120.0(6)
N7 C4CA C33 111.2(7)
C33 C4CA C26 128.8(7)
H29A C29 H29B 109.5
H29A C29 H29C 109.5
H29B C29 H29C 109.5
C27 C29 H29A 109.5
C27 C29 H29B 109.5
C27 C29 H29C 109.5
C22 O7 Dy1 135.7(5)
O5 C17 C18 128.7(7)
O5 C17 C16 115.5(7)
C18 C17 C16 115.9(7)
N8 C34 H34 126.2
N8 C34 C33 107.6(6)
C33 C34 H34 126.2
C38 O12 Dy2 135.2(5)
C24 O8 Dy1 135.5(5)
C9 N4 H4 123.9
N3 N4 C9 112.2(7)
N3 N4 H4 123.9
O8 C24 C23 127.1(7)
O8 C24 C25 113.7(7)
C23 C24 C25 119.2(7)
C5 C2 C3 115.9(7)
C5 C2 C4 110.7(6)
N1 C2 C5 104.8(6)
N1 C2 C3 100.1(6)
N1 C2 C4 108.8(6)
C4 C2 C3 115.2(6)
N6 C28 C27 101.2(6)
N6 C28 C31 108.6(7)
N6 C28 C32 105.9(6)
C31 C28 C27 114.9(6)
C32 C28 C27 114.5(7)
C32 C28 C31 110.7(7)
N7 N8 C34 112.1(7)
N7 N8 H8 123.9
C34 N8 H8 123.9
N4 N3 Dy1 120.8(5)
C8 N3 Dy1 134.1(5)
C8 N3 N4 104.5(6)
O2 N2 C3 121.9(7)
O2 N2 C1 125.0(7)
C1 N2 C3 112.8(6)
F28 C44 C43 111.5(7)
F28 C44 F30 107.0(7)
F28 C44 F29 108.2(7)
F30 C44 C43 109.4(6)
F30 C44 F29 107.2(7)
F29 C44 C43 113.2(7)
O11 C36 C35 113.8(6)
O11 C36 C37 127.7(7)
C37 C36 C35 118.4(7)
N2 C3 C2 100.9(6)
N2 C3 C6 109.7(7)
N2 C3 C7 106.4(6)
C6 C3 C2 113.2(7)
C7 C3 C2 114.5(7)
C7 C3 C6 111.3(7)
N5 C27 C30 108.6(6)
N5 C27 C29 105.2(6)
N5 C27 C28 101.1(6)
C30 C27 C29 110.4(7)
C30 C27 C28 116.1(7)
C29 C27 C28 114.3(6)
C4CA C33 H33 127.7
C34 C33 C4CA 104.7(7)
C34 C33 H33 127.7
O7 C22 C23 126.7(7)
O7 C22 C21 114.5(7)
C23 C22 C21 118.8(8)
O15 C46 C47 126.9(7)
O15 C46 C45 114.0(6)
C47 C46 C45 119.1(7)
C26 N6 C28 112.2(6)
O10 N6 C26 125.1(7)
O10 N6 C28 122.3(7)
O4 C14 C13 127.3(7)
O4 C14 C15 114.3(7)
C13 C14 C15 118.3(7)
N1 C1 N2 108.0(6)
N1 C1 C8 126.2(7)
N2 C1 C8 125.8(7)
N3 C8 C1 121.3(6)
N3 C8 C10 110.6(7)
C10 C8 C1 128.0(7)
F2 C11 F3 107.1(7)
F2 C11 C12 113.8(6)
F1 C11 F2 107.6(6)
F1 C11 F3 107.5(6)
F1 C11 C12 111.0(7)
F3 C11 C12 109.6(6)
O3 C12 C11 114.1(7)
O3 C12 C13 127.3(7)
C13 C12 C11 118.5(7)
C43 C42 H42 119.3
C41 C42 C43 121.4(7)
C41 C42 H42 119.3
C19 C18 C17 120.6(7)
C19 C18 H18 119.7
C17 C18 H18 119.7
F25 C40 F27 107.4(6)
F25 C40 F26 106.8(6)
F25 C40 C41 112.0(6)
F27 C40 F26 107.9(6)
F27 C40 C41 113.2(6)
F26 C40 C41 109.2(6)
O13 C41 C42 126.7(7)
O13 C41 C40 115.0(6)
C42 C41 C40 118.2(7)
F20 C35 F19 107.7(6)
F20 C35 F21 106.7(6)
F20 C35 C36 112.3(6)
F19 C35 F21 106.8(6)
F19 C35 C36 111.9(6)
F21 C35 C36 111.1(6)
C9 C10 C8 105.6(7)
C9 C10 H10 127.2
C8 C10 H10 127.2
C14 C13 H13 119.8
C12 C13 C14 120.4(7)
C12 C13 H13 119.8
F6 C15 F5 106.0(7)
F6 C15 C14 111.4(6)
F4 C15 F6 108.6(7)
F4 C15 F5 106.4(7)
F4 C15 C14 114.0(7)
F5 C15 C14 109.9(7)
C24 C23 C22 121.8(7)
C24 C23 H23 119.1
C22 C23 H23 119.1
O16 C48 C47 126.9(7)
O16 C48 C49 113.2(6)
C47 C48 C49 119.9(7)
C28 C31 H31A 109.5
C28 C31 H31B 109.5
C28 C31 H31C 109.5
H31A C31 H31B 109.5
H31A C31 H31C 109.5
H31B C31 H31C 109.5
C28 C32 H32A 109.5
C28 C32 H32B 109.5
C28 C32 H32C 109.5
H32A C32 H32B 109.5
H32A C32 H32C 109.5
H32B C32 H32C 109.5
C46 C47 C48 121.1(7)
C46 C47 H47 119.4
C48 C47 H47 119.4
C3 C6 H6A 109.5
C3 C6 H6B 109.5
C3 C6 H6C 109.5
H6A C6 H6B 109.5
H6A C6 H6C 109.5
H6B C6 H6C 109.5
O12 C38 C37 128.2(7)
O12 C38 C39 115.8(7)
C37 C38 C39 116.0(7)
C2 C4 H4A 109.5
C2 C4 H4B 109.5
C2 C4 H4C 109.5
H4A C4 H4B 109.5
H4A C4 H4C 109.5
H4B C4 H4C 109.5
C36 C37 C38 120.3(7)
C36 C37 H37 119.9
C38 C37 H37 119.9
C3 C7 H7A 109.5
C3 C7 H7B 109.5
C3 C7 H7C 109.5
H7A C7 H7B 109.5
H7A C7 H7C 109.5
H7B C7 H7C 109.5
F7 C16 C17 111.4(7)
F7 C16 F9 107.8(8)
F8 C16 F7 107.2(7)
F8 C16 C17 112.6(7)
F8 C16 F9 106.4(8)
F9 C16 C17 111.2(7)
F23 C39 C38 108.6(6)
F22 C39 F23 103.2(5)
F22 C39 C38 115.1(6)
F24 C39 F23 106.3(5)
F24 C39 F22 108.4(5)
F24 C39 C38 114.3(7)
F24A C39 C38 114.9(8)
F24A C39 F22A 102.6(6)
F22A C39 C38 107.6(8)
F23A C39 C38 118.9(9)
F23A C39 F24A 106.9(7)
F23A C39 F22A 104.1(7)
F12 C20 C19 111.3(7)
F12 C20 F11 105.8(7)
F10 C20 C19 114.5(7)
F10 C20 F12 106.4(8)
F10 C20 F11 107.8(7)
F11 C20 C19 110.5(7)
F16 C25 C24 110.8(7)
F16 C25 F17 107.9(7)
F18 C25 F16 107.8(6)
F18 C25 C24 112.5(7)
F18 C25 F17 107.5(7)
F17 C25 C24 110.2(6)
F34 C49 F36 107.3(7)
F34 C49 C48 109.2(7)
F35 C49 F34 109.2(7)
F35 C49 F36 108.2(7)
F35 C49 C48 112.3(7)
F36 C49 C48 110.5(7)
F14 C21 C22 112.9(8)
F14 C21 F15 106.5(8)
F14 C21 F13 107.2(8)
F15 C21 C22 114.0(8)
F15 C21 F13 107.3(8)
F13 C21 C22 108.5(8)
F31 C45 C46 111.7(7)
F33 C45 F31 106.0(7)
F33 C45 C46 113.5(7)
F32 C45 F31 107.2(8)
F32 C45 F33 107.6(7)
F32 C45 C46 110.5(7)

loop_
_geom_bond_atom_site_label_1
_geom_bond_atom_site_label_2
_geom_bond_distance
Dy1 O4 2.347(5)
Dy1 O6 2.341(5)
Dy1 O5 2.368(5)
Dy1 O1 2.283(5)
Dy1 O3 2.316(5)
Dy1 O7 2.342(5)
Dy1 O8 2.354(5)
Dy1 N3 2.516(6)
Dy2 O15 2.330(5)
Dy2 N7 2.499(6)
Dy2 O14 2.349(5)
Dy2 O13 2.350(5)
Dy2 O9 2.324(5)
Dy2 O16 2.315(5)
Dy2 O11 2.333(5)
Dy2 O12 2.337(5)
O4 C14 1.247(8)
O15 C46 1.253(8)
N5 O9 1.289(8)
N5 C26 1.319(9)
N5 C27 1.503(9)
N7 C4CA 1.349(9)
N7 N8 1.342(8)
O6 C19 1.241(9)
C19 C18 1.382(10)
C19 C20 1.537(11)
F23 C39 1.372(7)
F28 C44 1.325(10)
F20 C35 1.329(9)
F16 C25 1.327(9)
O5 C17 1.240(9)
O14 C43 1.246(9)
F34 C49 1.317(10)
O13 C41 1.260(9)
C9 H9 0.9300
C9 N4 1.361(11)
C9 C10 1.331(12)
F19 C35 1.330(9)
F35 C49 1.314(9)
O1 N1 1.301(8)
C43 C44 1.539(10)
C43 C42 1.404(10)
C5 H5A 0.9600
C5 H5B 0.9600
C5 H5C 0.9600
C5 C2 1.517(10)
N1 C2 1.506(10)
N1 C1 1.324(9)
C30 H30A 0.9600
C30 H30B 0.9600
C30 H30C 0.9600
C30 C27 1.516(10)
F12 C20 1.338(11)
O16 C48 1.250(9)
F6 C15 1.333(9)
O3 C12 1.238(9)
F2 C11 1.326(8)
F7 C16 1.307(10)
O11 C36 1.247(9)
C26 C4CA 1.441(10)
C26 N6 1.359(9)
F25 C40 1.325(8)
C4CA C33 1.399(10)
C29 H29A 0.9600
C29 H29B 0.9600
C29 H29C 0.9600
C29 C27 1.533(11)
O7 C22 1.246(9)
F18 C25 1.325(9)
F22 C39 1.337(7)
C17 C18 1.390(11)
C17 C16 1.542(10)
C34 H34 0.9300
C34 N8 1.350(10)
C34 C33 1.364(11)
O12 C38 1.222(9)
F21 C35 1.344(9)
O8 C24 1.254(9)
F30 C44 1.328(10)
F36 C49 1.327(10)
F1 C11 1.323(9)
F3 C11 1.331(9)
F27 C40 1.330(9)
F31 C45 1.332(9)
N4 H4 0.8600
N4 N3 1.342(8)
F26 C40 1.332(9)
C24 C23 1.371(11)
C24 C25 1.544(10)
F17 C25 1.330(10)
F14 C21 1.316(10)
C2 C3 1.568(10)
C2 C4 1.523(11)
F10 C20 1.330(9)
F33 C45 1.329(9)
F11 C20 1.341(10)
C28 C27 1.566(11)
C28 N6 1.502(9)
C28 C31 1.520(11)
C28 C32 1.519(10)
N8 H8 0.8600
N3 C8 1.331(10)
F4 C15 1.324(9)
N2 C3 1.489(10)
N2 O2 1.275(8)
N2 C1 1.363(9)
C44 F29 1.327(9)
F5 C15 1.341(10)
C36 C35 1.535(11)
C36 C37 1.385(10)
C3 C6 1.533(12)
C3 C7 1.499(11)
C33 H33 0.9300
O10 N6 1.274(8)
C22 C23 1.393(11)
C22 C21 1.520(11)
C46 C47 1.382(10)
C46 C45 1.522(10)
F32 C45 1.303(10)
F8 C16 1.309(9)
F15 C21 1.319(11)
C14 C13 1.396(11)
C14 C15 1.533(10)
C1 C8 1.430(10)
C8 C10 1.418(10)
C11 C12 1.540(10)
C12 C13 1.394(10)
C42 H42 0.9300
C42 C41 1.383(10)
C18 H18 0.9300
C40 C41 1.528(11)
F13 C21 1.320(11)
F9 C16 1.317(10)
C10 H10 0.9300
C13 H13 0.9300
C23 H23 0.9300
C48 C47 1.385(10)
C48 C49 1.552(11)
C31 H31A 0.9600
C31 H31B 0.9600
C31 H31C 0.9600
C32 H32A 0.9600
C32 H32B 0.9600
C32 H32C 0.9600
C47 H47 0.9300
C6 H6A 0.9600
C6 H6B 0.9600
C6 H6C 0.9600
C38 C37 1.398(11)
C38 C39 1.512(10)
C4 H4A 0.9600
C4 H4B 0.9600
C4 H4C 0.9600
C37 H37 0.9300
C7 H7A 0.9600
C7 H7B 0.9600
C7 H7C 0.9600
C39 F24 1.281(7)
C39 F24A 1.331(9)
C39 F22A 1.379(9)
C39 F23A 1.302(9)

loop_
_geom_torsion_atom_site_label_1
_geom_torsion_atom_site_label_2
_geom_torsion_atom_site_label_3
_geom_torsion_atom_site_label_4
_geom_torsion
Dy1 O4 C14 C13 10.3(12)
Dy1 O4 C14 C15 -166.9(5)
Dy1 O6 C19 C18 -11.6(13)
Dy1 O6 C19 C20 168.2(5)
Dy1 O5 C17 C18 12.8(12)
Dy1 O5 C17 C16 -168.2(5)
Dy1 O1 N1 C2 179.2(5)
Dy1 O1 N1 C1 -11.8(12)
Dy1 O3 C12 C11 155.6(5)
Dy1 O3 C12 C13 -21.6(12)
Dy1 O7 C22 C23 -13.5(13)
Dy1 O7 C22 C21 166.0(6)
Dy1 O8 C24 C23 -6.7(13)
Dy1 O8 C24 C25 173.7(5)
Dy1 N3 C8 C1 8.2(11)
Dy1 N3 C8 C10 -169.0(5)
Dy2 O15 C46 C47 -8.1(12)
Dy2 O15 C46 C45 175.5(5)
Dy2 N7 C4CA C26 -3.8(11)
Dy2 N7 C4CA C33 173.2(5)
Dy2 N7 N8 C34 -174.1(5)
Dy2 O14 C43 C44 168.3(5)
Dy2 O14 C43 C42 -14.9(12)
Dy2 O13 C41 C42 9.9(12)
Dy2 O13 C41 C40 -173.7(5)
Dy2 O16 C48 C47 30.0(11)
Dy2 O16 C48 C49 -150.9(5)
Dy2 O11 C36 C35 -168.7(5)
Dy2 O11 C36 C37 14.9(12)
Dy2 O12 C38 C37 -4.4(14)
Dy2 O12 C38 C39 175.6(5)
O4 C14 C13 C12 6.5(13)
O4 C14 C15 F6 55.4(10)
O4 C14 C15 F4 178.8(7)
O4 C14 C15 F5 -61.8(9)
O15 C46 C47 C48 -11.4(12)
O15 C46 C45 F31 -45.8(10)
O15 C46 C45 F33 -165.6(7)
O15 C46 C45 F32 73.4(9)
N5 C26 C4CA N7 18.4(12)
N5 C26 C4CA C33 -158.0(8)
N5 C26 N6 C28 10.3(9)
N5 C26 N6 O10 -177.5(7)
N7 C4CA C33 C34 0.2(9)
O6 C19 C18 C17 -2.7(13)
O6 C19 C20 F12 61.3(9)
O6 C19 C20 F10 -177.9(7)
O6 C19 C20 F11 -55.9(9)
O5 C17 C18 C19 1.9(13)
O5 C17 C16 F7 19.4(10)
O5 C17 C16 F8 139.9(8)
O5 C17 C16 F9 -100.9(9)
O14 C43 C44 F28 -36.3(10)
O14 C43 C44 F30 81.9(9)
O14 C43 C44 F29 -158.6(7)
O14 C43 C42 C41 -4.1(13)
C9 N4 N3 Dy1 170.3(5)
C9 N4 N3 C8 -2.0(8)
O9 N5 C26 C4CA -2.3(12)
O9 N5 C26 N6 177.7(7)
O9 N5 C27 C30 49.7(9)
O9 N5 C27 C29 -68.5(8)
O9 N5 C27 C28 172.3(6)
O1 N1 C2 C5 67.9(8)
O1 N1 C2 C3 -171.7(6)
O1 N1 C2 C4 -50.5(8)
O1 N1 C1 N2 -177.0(7)
O1 N1 C1 C8 4.1(12)
C43 C42 C41 O13 6.7(12)
C43 C42 C41 C40 -169.6(7)
C5 C2 C3 N2 92.4(8)
C5 C2 C3 C6 -24.8(10)
C5 C2 C3 C7 -153.8(7)
N1 C2 C3 N2 -19.7(7)
N1 C2 C3 C6 -136.8(6)
N1 C2 C3 C7 94.1(8)
N1 C1 C8 N3 -3.2(12)
N1 C1 C8 C10 173.5(7)
O16 C48 C47 C46 0.1(13)
O16 C48 C49 F34 58.9(9)
O16 C48 C49 F35 -179.8(7)
O16 C48 C49 F36 -58.9(9)
O3 C12 C13 C14 -1.1(12)
F2 C11 C12 O3 171.0(7)
F2 C11 C12 C13 -11.6(10)
O11 C36 C35 F20 157.3(6)
O11 C36 C35 F19 36.1(9)
O11 C36 C35 F21 -83.3(8)
O11 C36 C37 C38 -3.8(13)
C26 N5 O9 Dy2 -32.7(10)
C26 N5 C27 C30 -133.4(7)
C26 N5 C27 C29 108.4(7)
C26 N5 C27 C28 -10.7(8)
C26 C4CA C33 C34 176.9(8)
F25 C40 C41 O13 38.1(9)
F25 C40 C41 C42 -145.1(7)
C4CA N7 N8 C34 0.4(8)
C4CA C26 N6 C28 -169.7(7)
C4CA C26 N6 O10 2.6(13)
O7 C22 C23 C24 4.6(14)
O7 C22 C21 F14 44.8(11)
O7 C22 C21 F15 166.6(8)
O7 C22 C21 F13 -73.9(10)
O12 C38 C37 C36 -1.4(14)
O12 C38 C39 F23 -55.6(9)
O12 C38 C39 F22 -170.7(7)
O12 C38 C39 F24 62.9(9)
O12 C38 C39 F24A -2.6(11)
O12 C38 C39 F22A 110.9(9)
O12 C38 C39 F23A -131.2(9)
O8 C24 C23 C22 5.4(14)
O8 C24 C25 F16 56.1(9)
O8 C24 C25 F18 176.8(7)
O8 C24 C25 F17 -63.2(9)
F1 C11 C12 O3 49.4(9)
F1 C11 C12 C13 -133.1(7)
F3 C11 C12 O3 -69.2(9)
F3 C11 C12 C13 108.3(8)
F27 C40 C41 O13 159.8(6)
F27 C40 C41 C42 -23.5(10)
N4 C9 C10 C8 -0.4(9)
N4 N3 C8 C1 178.9(7)
N4 N3 C8 C10 1.7(8)
F26 C40 C41 O13 -80.0(8)
F26 C40 C41 C42 96.7(8)
C2 N1 C1 N2 -7.5(8)
C2 N1 C1 C8 173.6(7)
N8 N7 C4CA C26 -177.4(6)
N8 N7 C4CA C33 -0.4(8)
N8 C34 C33 C4CA 0.0(9)
N3 C8 C10 C9 -0.8(9)
N2 C1 C8 N3 178.1(7)
N2 C1 C8 C10 -5.2(13)
C44 C43 C42 C41 172.7(7)
C3 N2 C1 N1 -7.6(9)
C3 N2 C1 C8 171.3(7)
O2 N2 C3 C2 -168.6(7)
O2 N2 C3 C6 -48.9(10)
O2 N2 C3 C7 71.6(9)
O2 N2 C1 N1 179.3(7)
O2 N2 C1 C8 -1.8(12)
C27 N5 O9 Dy2 143.8(5)
C27 N5 C26 C4CA -179.1(7)
C27 N5 C26 N6 1.0(9)
C27 C28 N6 C26 -16.2(8)
C27 C28 N6 O10 171.3(7)
C33 C34 N8 N7 -0.3(9)
N6 C26 C4CA N7 -161.6(7)
N6 C26 C4CA C33 22.0(13)
N6 C28 C27 N5 14.8(7)
N6 C28 C27 C30 132.1(7)
N6 C28 C27 C29 -97.6(7)
C1 N1 C2 C5 -102.4(7)
C1 N1 C2 C3 18.0(8)
C1 N1 C2 C4 139.2(7)
C1 N2 C3 C2 18.1(8)
C1 N2 C3 C6 137.8(7)
C1 N2 C3 C7 -101.7(8)
C1 C8 C10 C9 -177.8(8)
C11 C12 C13 C14 -178.2(7)
C42 C43 C44 F28 146.5(7)
C42 C43 C44 F30 -95.3(8)
C42 C43 C44 F29 24.2(11)
C18 C19 C20 F12 -118.8(8)
C18 C19 C20 F10 2.0(12)
C18 C19 C20 F11 123.9(8)
C18 C17 C16 F7 -161.5(7)
C18 C17 C16 F8 -41.0(10)
C18 C17 C16 F9 78.2(10)
C35 C36 C37 C38 179.9(7)
C10 C9 N4 N3 1.5(9)
C13 C14 C15 F6 -122.1(8)
C13 C14 C15 F4 1.2(11)
C13 C14 C15 F5 120.6(8)
C15 C14 C13 C12 -176.3(7)
C23 C24 C25 F16 -123.6(8)
C23 C24 C25 F18 -2.8(11)
C23 C24 C25 F17 117.1(8)
C23 C22 C21 F14 -135.6(9)
C23 C22 C21 F15 -13.8(12)
C23 C22 C21 F13 105.7(10)
C31 C28 C27 N5 131.5(7)
C31 C28 C27 C30 -111.2(8)
C31 C28 C27 C29 19.1(9)
C31 C28 N6 C26 -137.4(7)
C31 C28 N6 O10 50.1(10)
C32 C28 C27 N5 -98.7(7)
C32 C28 C27 C30 18.6(9)
C32 C28 C27 C29 148.9(7)
C32 C28 N6 C26 103.6(8)
C32 C28 N6 O10 -68.9(9)
C47 C46 C45 F31 137.5(8)
C47 C46 C45 F33 17.8(11)
C47 C46 C45 F32 -103.2(9)
C47 C48 C49 F34 -121.9(8)
C47 C48 C49 F35 -0.6(11)
C47 C48 C49 F36 120.3(8)
C4 C2 C3 N2 -136.2(7)
C4 C2 C3 C6 106.6(8)
C4 C2 C3 C7 -22.4(10)
C37 C36 C35 F20 -25.9(10)
C37 C36 C35 F19 -147.2(7)
C37 C36 C35 F21 93.5(8)
C37 C38 C39 F23 124.5(7)
C37 C38 C39 F22 9.4(10)
C37 C38 C39 F24 -117.1(8)
C37 C38 C39 F24A 177.4(9)
C37 C38 C39 F22A -69.0(9)
C37 C38 C39 F23A 48.9(11)
C16 C17 C18 C19 -177.0(7)
C39 C38 C37 C36 178.5(7)
C20 C19 C18 C17 177.5(8)
C25 C24 C23 C22 -175.0(8)
C49 C48 C47 C46 -179.0(7)
C21 C22 C23 C24 -175.0(8)
C45 C46 C47 C48 164.8(7)
